data_4033924
loop_
_publ_author_name
'Akaev, Andrey A.'
'Bezzubov, Stanislav I.'
'Desyatkin, Victor G.'
'Vorobyeva, Nataliya S.'
'Majouga, Alexander G.'
'Melnikov, Mikhail Ya'
'Budynina, Ekaterina M.'

_publ_contact_author 'Ekaterina Budynina'
_publ_section_title
;
 Stereocontrolled [3+2] Cycloaddition of Donor-Acceptor Cyclopropanes to
 Iminooxindoles: Access to Spiro[oxindole-3,2'-pyrrolidines].
;
_journal_issue 6
_journal_name_full 'The Journal of organic chemistry'
_journal_page_first 3340
_journal_page_last 3356
_journal_paper_doi 10.1021/acs.joc.8b03208
_journal_volume 84
_journal_year 2019
_chemical_formula_moiety 'C31 H25 N3 O2, 2(C2 H6 S O)'
_chemical_formula_sum 'C35 H37 N3 O4 S2'
_chemical_formula_weight 627.79
_chemical_melting_point_gt 433
_chemical_melting_point_lt 434
_chemical_name_systematic
;
(3RS,3&#x0092;RS,5&#x0092;RS)-1&#x0092;&#x0092;-Methyl-1&#x0092;,5&#x0092;-diphenyldispiro[indoline-3,2&#x0092;-pyrrolidine-3&#x0092;,3&#x0092;&#x0092;-indoline]-2,2&#x0092;&#x0092;-dione
;
_space_group_crystal_system monoclinic
_space_group_IT_number 14
_space_group_name_Hall '-P 2yn'
_space_group_name_H-M_alt 'P 1 21/n 1'
_atom_sites_solution_hydrogens mixed
_audit_creation_method SHELXL-2014/7
_cell_angle_alpha 90
_cell_angle_beta 113.2280(10)
_cell_angle_gamma 90
_cell_formula_units_Z 4
_cell_length_a 9.9951(8)
_cell_length_b 33.343(3)
_cell_length_c 10.4541(8)
_cell_measurement_reflns_used 9925
_cell_measurement_temperature 150(2)
_cell_measurement_theta_max 30.522
_cell_measurement_theta_min 2.206
_cell_volume 3201.6(5)
_computing_cell_refinement 'SAINT (Bruker, 2008)'
_computing_data_collection '<i>APEX2</i> (Bruker, 2008)'
_computing_data_reduction 'SAINT (Bruker, 2008)'
_computing_molecular_graphics 'SHELXTL (Sheldrick, 2008)'
_computing_publication_material 'SHELXTL (Sheldrick, 2008)'
_computing_structure_refinement 'SHELXL-2014/7 (Sheldrick, 2014)'
_computing_structure_solution 'SHELXTL (Sheldrick, 2008)'
_diffrn_ambient_temperature 150(2)
_diffrn_measured_fraction_theta_full 0.999
_diffrn_measured_fraction_theta_max 0.999
_diffrn_measurement_device_type 'Bruker SMART APEX II'
_diffrn_measurement_method \w
_diffrn_radiation_type MoK\a
_diffrn_radiation_wavelength 0.71073
_diffrn_reflns_av_R_equivalents 0.0191
_diffrn_reflns_av_unetI/netI 0.0159
_diffrn_reflns_Laue_measured_fraction_full 0.999
_diffrn_reflns_Laue_measured_fraction_max 0.999
_diffrn_reflns_limit_h_max 14
_diffrn_reflns_limit_h_min -14
_diffrn_reflns_limit_k_max 46
_diffrn_reflns_limit_k_min -46
_diffrn_reflns_limit_l_max 14
_diffrn_reflns_limit_l_min -14
_diffrn_reflns_number 37696
_diffrn_reflns_point_group_measured_fraction_full 0.999
_diffrn_reflns_point_group_measured_fraction_max 0.999
_diffrn_reflns_theta_full 25.242
_diffrn_reflns_theta_max 29.999
_diffrn_reflns_theta_min 2.206
_diffrn_source 'fine-focus sealed tube'
_exptl_absorpt_coefficient_mu 0.210
_exptl_absorpt_correction_type multi-scan
_exptl_absorpt_process_details 'SADABS (Bruker, 2008)'
_exptl_crystal_colour colorless
_exptl_crystal_density_diffrn 1.302
_exptl_crystal_description block
_exptl_crystal_F_000 1328
_exptl_crystal_size_max 0.550
_exptl_crystal_size_mid 0.400
_exptl_crystal_size_min 0.350
_exptl_transmission_factor_max 0.930
_exptl_transmission_factor_min 0.893
_refine_diff_density_max 0.507
_refine_diff_density_min -0.570
_refine_diff_density_rms 0.055
_refine_ls_extinction_method none
_refine_ls_goodness_of_fit_ref 1.043
_refine_ls_hydrogen_treatment mixed
_refine_ls_matrix_type full
_refine_ls_number_parameters 406
_refine_ls_number_reflns 9311
_refine_ls_number_restraints 0
_refine_ls_restrained_S_all 1.043
_refine_ls_R_factor_all 0.0476
_refine_ls_R_factor_gt 0.0430
_refine_ls_shift/su_max 0.001
_refine_ls_shift/su_mean 0.000
_refine_ls_structure_factor_coef Fsqd
_refine_ls_weighting_details 'w=1/[\s^2^(Fo^2^)+(0.0588P)^2^+1.6016P] where P=(Fo^2^+2Fc^2^)/3'
_refine_ls_weighting_scheme calc
_refine_ls_wR_factor_gt 0.1126
_refine_ls_wR_factor_ref 0.1160
_reflns_Friedel_coverage 0.000
_reflns_number_gt 8375
_reflns_number_total 9311
_reflns_threshold_expression 'I > 2\s(I)'
_cod_data_source_file jo8b03208_si_002.cif
_cod_data_source_block 3ao
_cod_original_cell_volume 3201.6(4)
_cod_original_sg_symbol_H-M 'P 21/n'
_cod_database_code 4033924
_shelx_shelxl_version_number 2014/7
_shelx_space_group_comment
;
The symmetry employed for this shelxl refinement is uniquely defined
by the following loop, which should always be used as a source of
symmetry information in preference to the above space-group names.
They are only intended as comments.
;
_shelx_estimated_absorpt_t_min 0.893
_shelx_estimated_absorpt_t_max 0.930

loop_
_space_group_symop_operation_xyz
'x, y, z'
'-x+1/2, y+1/2, -z+1/2'
'-x, -y, -z'
'x-1/2, -y-1/2, z-1/2'

loop_
_atom_site_label
_atom_site_type_symbol
_atom_site_fract_x
_atom_site_fract_y
_atom_site_fract_z
_atom_site_U_iso_or_equiv
_atom_site_adp_type
_atom_site_occupancy
_atom_site_site_symmetry_order
_atom_site_calc_flag
_atom_site_refinement_flags_posn
_atom_site_refinement_flags_adp
O1 O 0.07102(9) 0.28539(3) 0.73656(9) 0.02121(17) Uani 1 1 d . .
N1 N 0.27295(10) 0.28719(3) 0.94155(10) 0.01744(18) Uani 1 1 d . .
H1 H 0.554(2) 0.3410(6) 0.768(2) 0.036(5) Uiso 1 1 d . .
O2 O 0.32753(10) 0.29986(3) 0.66348(9) 0.02303(18) Uani 1 1 d . .
N2 N 0.48250(11) 0.35279(3) 0.75784(11) 0.0216(2) Uani 1 1 d . .
N3 N 0.09628(10) 0.36721(3) 0.59582(9) 0.01602(17) Uani 1 1 d . .
C1 C 0.16775(12) 0.30404(3) 0.82639(11) 0.01610(19) Uani 1 1 d . .
C2 C 0.19067(11) 0.35013(3) 0.83531(11) 0.01480(18) Uani 1 1 d . .
C3 C 0.30795(12) 0.35500(3) 0.97988(11) 0.01625(19) Uani 1 1 d . .
C4 C 0.37197(14) 0.38861(4) 1.05765(12) 0.0216(2) Uani 1 1 d . .
H4A H 0.3397 0.4147 1.0228 0.026 Uiso 1 1 calc R U
C5 C 0.48527(14) 0.38342(4) 1.18874(13) 0.0256(2) Uani 1 1 d . .
H5A H 0.5309 0.4062 1.2427 0.031 Uiso 1 1 calc R U
C6 C 0.53147(13) 0.34530(4) 1.24043(13) 0.0254(2) Uani 1 1 d . .
H6A H 0.6084 0.3425 1.3295 0.030 Uiso 1 1 calc R U
C7 C 0.46734(13) 0.31090(4) 1.16434(12) 0.0218(2) Uani 1 1 d . .
H7A H 0.4988 0.2848 1.1996 0.026 Uiso 1 1 calc R U
C8 C 0.35564(12) 0.31678(3) 1.03491(11) 0.0167(2) Uani 1 1 d . .
C9 C 0.29101(13) 0.24415(3) 0.96354(13) 0.0219(2) Uani 1 1 d . .
H9A H 0.3948 0.2378 1.0109 0.033 Uiso 1 1 calc R U
H9B H 0.2511 0.2304 0.8735 0.033 Uiso 1 1 calc R U
H9C H 0.2394 0.2352 1.0210 0.033 Uiso 1 1 calc R U
C10 C 0.23596(11) 0.36495(3) 0.71337(11) 0.01495(18) Uani 1 1 d . .
C11 C 0.35018(12) 0.33437(3) 0.70374(11) 0.0177(2) Uani 1 1 d . .
C12 C 0.47096(12) 0.39327(4) 0.78706(12) 0.0195(2) Uani 1 1 d . .
C13 C 0.58182(14) 0.42121(4) 0.84127(14) 0.0268(3) Uani 1 1 d . .
H13A H 0.6807 0.4141 0.8647 0.032 Uiso 1 1 calc R U
C14 C 0.54208(15) 0.46020(4) 0.85997(14) 0.0292(3) Uani 1 1 d . .
H14A H 0.6156 0.4799 0.8984 0.035 Uiso 1 1 calc R U
C15 C 0.39718(15) 0.47076(4) 0.82354(13) 0.0264(3) Uani 1 1 d . .
H15A H 0.3730 0.4976 0.8357 0.032 Uiso 1 1 calc R U
C16 C 0.28635(13) 0.44215(3) 0.76896(12) 0.0208(2) Uani 1 1 d . .
H16A H 0.1872 0.4493 0.7435 0.025 Uiso 1 1 calc R U
C17 C 0.32481(12) 0.40315(3) 0.75303(11) 0.0168(2) Uani 1 1 d . .
C18 C 0.07871(12) 0.35922(3) 0.45936(11) 0.01662(19) Uani 1 1 d . .
C19 C -0.05769(13) 0.34780(4) 0.35914(12) 0.0210(2) Uani 1 1 d . .
H19A H -0.1391 0.3462 0.3842 0.025 Uiso 1 1 calc R U
C20 C -0.07496(16) 0.33876(4) 0.22339(13) 0.0282(3) Uani 1 1 d . .
H20A H -0.1679 0.3310 0.1572 0.034 Uiso 1 1 calc R U
C21 C 0.04205(17) 0.34099(4) 0.18369(14) 0.0314(3) Uani 1 1 d . .
H21A H 0.0305 0.3342 0.0917 0.038 Uiso 1 1 calc R U
C22 C 0.17655(16) 0.35340(4) 0.28113(14) 0.0273(3) Uani 1 1 d . .
H22A H 0.2570 0.3553 0.2547 0.033 Uiso 1 1 calc R U
C23 C 0.19512(13) 0.36306(4) 0.41671(12) 0.0212(2) Uani 1 1 d . .
H23A H 0.2870 0.3723 0.4808 0.025 Uiso 1 1 calc R U
C24 C -0.02802(11) 0.36782(3) 0.63744(11) 0.01568(19) Uani 1 1 d . .
H24A H -0.0801 0.3415 0.6127 0.019 Uiso 1 1 calc R U
C25 C -0.13590(12) 0.40144(3) 0.57305(11) 0.0175(2) Uani 1 1 d . .
C26 C -0.10301(13) 0.43479(4) 0.51058(13) 0.0229(2) Uani 1 1 d . .
H26A H -0.0113 0.4365 0.5036 0.027 Uiso 1 1 calc R U
C27 C -0.20401(15) 0.46562(4) 0.45835(14) 0.0284(3) Uani 1 1 d . .
H27A H -0.1807 0.4883 0.4160 0.034 Uiso 1 1 calc R U
C28 C -0.33851(15) 0.46346(4) 0.46778(14) 0.0300(3) Uani 1 1 d . .
H28A H -0.4070 0.4846 0.4323 0.036 Uiso 1 1 calc R U
C29 C -0.37243(14) 0.43032(5) 0.52919(14) 0.0293(3) Uani 1 1 d . .
H29A H -0.4643 0.4287 0.5359 0.035 Uiso 1 1 calc R U
C30 C -0.27191(13) 0.39924(4) 0.58116(12) 0.0227(2) Uani 1 1 d . .
H30A H -0.2961 0.3765 0.6223 0.027 Uiso 1 1 calc R U
C31 C 0.04437(12) 0.37167(3) 0.79735(11) 0.0172(2) Uani 1 1 d . .
H31A H 0.0590 0.4002 0.8262 0.021 Uiso 1 1 calc R U
H31B H -0.0152 0.3585 0.8418 0.021 Uiso 1 1 calc R U
S1 S 0.73232(4) 0.26589(2) 0.81176(4) 0.02825(8) Uani 1 1 d . .
O3 O 0.74015(12) 0.31115(3) 0.80816(16) 0.0454(3) Uani 1 1 d . .
C32 C 0.90126(15) 0.24996(5) 0.94096(17) 0.0328(3) Uani 1 1 d . .
H32A H 0.8984 0.2210 0.9549 0.049 Uiso 1 1 calc R U
H32B H 0.9186 0.2639 1.0286 0.049 Uiso 1 1 calc R U
H32C H 0.9800 0.2562 0.9106 0.049 Uiso 1 1 calc R U
C33 C 0.61925(15) 0.25414(5) 0.90240(17) 0.0331(3) Uani 1 1 d . .
H33A H 0.6252 0.2253 0.9226 0.050 Uiso 1 1 calc R U
H33B H 0.5183 0.2613 0.8446 0.050 Uiso 1 1 calc R U
H33C H 0.6521 0.2693 0.9898 0.050 Uiso 1 1 calc R U
S2 S -0.02562(4) 0.51521(2) 0.77222(4) 0.03639(10) Uani 1 1 d . .
O4 O 0.02842(17) 0.47749(4) 0.85335(15) 0.0518(3) Uani 1 1 d . .
C34 C 0.07720(19) 0.55510(5) 0.8781(2) 0.0458(4) Uani 1 1 d . .
H34A H 0.0349 0.5808 0.8359 0.069 Uiso 1 1 calc R U
H34B H 0.1780 0.5535 0.8859 0.069 Uiso 1 1 calc R U
H34C H 0.0754 0.5531 0.9710 0.069 Uiso 1 1 calc R U
C35 C -0.19398(19) 0.52718(6) 0.7855(2) 0.0477(4) Uani 1 1 d . .
H35A H -0.2278 0.5535 0.7432 0.072 Uiso 1 1 calc R U
H35B H -0.1796 0.5279 0.8837 0.072 Uiso 1 1 calc R U
H35C H -0.2668 0.5068 0.7367 0.072 Uiso 1 1 calc R U

loop_
_atom_site_aniso_label
_atom_site_aniso_U_11
_atom_site_aniso_U_22
_atom_site_aniso_U_33
_atom_site_aniso_U_23
_atom_site_aniso_U_13
_atom_site_aniso_U_12
O1 0.0202(4) 0.0184(4) 0.0196(4) -0.0003(3) 0.0021(3) -0.0033(3)
N1 0.0180(4) 0.0150(4) 0.0162(4) 0.0015(3) 0.0035(3) 0.0007(3)
O2 0.0264(4) 0.0195(4) 0.0237(4) -0.0020(3) 0.0104(3) 0.0038(3)
N2 0.0152(4) 0.0251(5) 0.0243(5) -0.0020(4) 0.0077(4) 0.0031(4)
N3 0.0131(4) 0.0215(4) 0.0132(4) 0.0007(3) 0.0049(3) 0.0015(3)
C1 0.0167(5) 0.0163(5) 0.0151(4) 0.0017(4) 0.0060(4) -0.0001(4)
C2 0.0158(4) 0.0147(4) 0.0133(4) 0.0007(3) 0.0052(4) -0.0001(3)
C3 0.0166(5) 0.0182(5) 0.0140(4) -0.0005(4) 0.0061(4) -0.0013(4)
C4 0.0268(6) 0.0205(5) 0.0180(5) -0.0026(4) 0.0095(4) -0.0045(4)
C5 0.0259(6) 0.0294(6) 0.0195(5) -0.0070(4) 0.0067(5) -0.0096(5)
C6 0.0184(5) 0.0356(7) 0.0173(5) -0.0033(5) 0.0019(4) -0.0022(5)
C7 0.0175(5) 0.0271(6) 0.0175(5) 0.0012(4) 0.0035(4) 0.0029(4)
C8 0.0154(4) 0.0194(5) 0.0151(5) -0.0007(4) 0.0057(4) -0.0001(4)
C9 0.0218(5) 0.0162(5) 0.0245(5) 0.0032(4) 0.0058(4) 0.0016(4)
C10 0.0149(4) 0.0153(4) 0.0143(4) 0.0003(3) 0.0053(4) 0.0009(4)
C11 0.0185(5) 0.0207(5) 0.0146(5) 0.0015(4) 0.0072(4) 0.0031(4)
C12 0.0175(5) 0.0237(5) 0.0178(5) 0.0000(4) 0.0078(4) -0.0014(4)
C13 0.0200(5) 0.0348(7) 0.0256(6) -0.0030(5) 0.0089(5) -0.0077(5)
C14 0.0310(6) 0.0297(6) 0.0260(6) -0.0032(5) 0.0101(5) -0.0142(5)
C15 0.0346(7) 0.0183(5) 0.0245(6) 0.0003(4) 0.0098(5) -0.0049(5)
C16 0.0234(5) 0.0179(5) 0.0203(5) 0.0017(4) 0.0077(4) -0.0002(4)
C17 0.0172(5) 0.0173(5) 0.0160(5) 0.0009(4) 0.0065(4) -0.0013(4)
C18 0.0189(5) 0.0162(5) 0.0149(5) 0.0014(4) 0.0068(4) 0.0011(4)
C19 0.0206(5) 0.0235(5) 0.0176(5) -0.0006(4) 0.0063(4) -0.0020(4)
C20 0.0315(6) 0.0311(6) 0.0175(5) -0.0027(5) 0.0048(5) -0.0033(5)
C21 0.0432(8) 0.0351(7) 0.0177(5) -0.0015(5) 0.0141(5) 0.0000(6)
C22 0.0337(7) 0.0313(6) 0.0231(6) 0.0032(5) 0.0179(5) 0.0029(5)
C23 0.0210(5) 0.0246(5) 0.0193(5) 0.0028(4) 0.0095(4) 0.0006(4)
C24 0.0145(4) 0.0175(5) 0.0155(4) 0.0018(4) 0.0064(4) 0.0008(4)
C25 0.0164(5) 0.0194(5) 0.0153(5) 0.0000(4) 0.0047(4) 0.0024(4)
C26 0.0214(5) 0.0215(5) 0.0236(5) 0.0038(4) 0.0065(4) 0.0015(4)
C27 0.0321(6) 0.0213(6) 0.0269(6) 0.0053(5) 0.0063(5) 0.0051(5)
C28 0.0297(6) 0.0310(7) 0.0234(6) 0.0013(5) 0.0043(5) 0.0150(5)
C29 0.0217(6) 0.0422(8) 0.0234(6) 0.0010(5) 0.0083(5) 0.0108(5)
C30 0.0190(5) 0.0307(6) 0.0193(5) 0.0022(4) 0.0084(4) 0.0039(4)
C31 0.0173(5) 0.0197(5) 0.0156(5) 0.0013(4) 0.0075(4) 0.0021(4)
S1 0.02835(16) 0.02952(17) 0.02918(16) 0.00801(12) 0.01382(13) 0.00588(12)
O3 0.0308(5) 0.0288(5) 0.0867(10) 0.0252(6) 0.0339(6) 0.0106(4)
C32 0.0233(6) 0.0378(7) 0.0419(8) 0.0129(6) 0.0177(6) 0.0073(5)
C33 0.0226(6) 0.0326(7) 0.0469(8) 0.0121(6) 0.0168(6) 0.0013(5)
S2 0.0398(2) 0.0376(2) 0.03520(19) -0.00585(14) 0.01844(16) -0.00746(15)
O4 0.0739(9) 0.0315(6) 0.0615(8) -0.0039(5) 0.0390(7) 0.0110(6)
C34 0.0371(8) 0.0371(8) 0.0552(10) -0.0047(7) 0.0097(8) -0.0081(7)
C35 0.0335(8) 0.0529(10) 0.0563(11) -0.0018(8) 0.0173(8) -0.0061(7)

loop_
_atom_type_symbol
_atom_type_description
_atom_type_scat_dispersion_real
_atom_type_scat_dispersion_imag
_atom_type_scat_source
C C 0.0033 0.0016 'International Tables Vol C Tables 4.2.6.8 and 6.1.1.4'
H H 0.0000 0.0000 'International Tables Vol C Tables 4.2.6.8 and 6.1.1.4'
N N 0.0061 0.0033 'International Tables Vol C Tables 4.2.6.8 and 6.1.1.4'
O O 0.0106 0.0060 'International Tables Vol C Tables 4.2.6.8 and 6.1.1.4'
S S 0.1246 0.1234 'International Tables Vol C Tables 4.2.6.8 and 6.1.1.4'

loop_
_geom_angle_atom_site_label_1
_geom_angle_atom_site_label_2
_geom_angle_atom_site_label_3
_geom_angle
C1 N1 C8 111.13(9)
C1 N1 C9 123.30(10)
C8 N1 C9 125.54(9)
C11 N2 C12 112.05(10)
C11 N2 H1 120.9(15)
C12 N2 H1 127.0(15)
C18 N3 C10 123.18(9)
C18 N3 C24 121.75(9)
C10 N3 C24 113.13(8)
O1 C1 N1 124.67(10)
O1 C1 C2 127.23(10)
N1 C1 C2 108.05(9)
C3 C2 C31 119.49(9)
C3 C2 C1 101.79(8)
C31 C2 C1 110.19(9)
C3 C2 C10 114.47(9)
C31 C2 C10 100.99(8)
C1 C2 C10 109.98(8)
C4 C3 C8 119.42(10)
C4 C3 C2 132.10(10)
C8 C3 C2 108.46(9)
C3 C4 C5 118.83(11)
C3 C4 H4A 120.6
C5 C4 H4A 120.6
C6 C5 C4 120.68(11)
C6 C5 H5A 119.7
C4 C5 H5A 119.7
C5 C6 C7 121.49(11)
C5 C6 H6A 119.3
C7 C6 H6A 119.3
C8 C7 C6 116.79(11)
C8 C7 H7A 121.6
C6 C7 H7A 121.6
C7 C8 C3 122.78(11)
C7 C8 N1 127.25(11)
C3 C8 N1 109.97(9)
N1 C9 H9A 109.5
N1 C9 H9B 109.5
H9A C9 H9B 109.5
N1 C9 H9C 109.5
H9A C9 H9C 109.5
H9B C9 H9C 109.5
N3 C10 C17 116.88(9)
N3 C10 C11 117.50(9)
C17 C10 C11 101.65(9)
N3 C10 C2 102.22(8)
C17 C10 C2 111.32(8)
C11 C10 C2 107.14(8)
O2 C11 N2 126.03(11)
O2 C11 C10 126.79(10)
N2 C11 C10 107.05(10)
C13 C12 N2 128.04(11)
C13 C12 C17 122.13(12)
N2 C12 C17 109.83(10)
C12 C13 C14 117.23(12)
C12 C13 H13A 121.4
C14 C13 H13A 121.4
C15 C14 C13 121.40(12)
C15 C14 H14A 119.3
C13 C14 H14A 119.3
C14 C15 C16 120.67(12)
C14 C15 H15A 119.7
C16 C15 H15A 119.7
C17 C16 C15 118.42(11)
C17 C16 H16A 120.8
C15 C16 H16A 120.8
C16 C17 C12 120.12(11)
C16 C17 C10 131.48(10)
C12 C17 C10 108.21(10)
N3 C18 C19 120.59(10)
N3 C18 C23 121.43(10)
C19 C18 C23 117.96(10)
C20 C19 C18 120.80(11)
C20 C19 H19A 119.6
C18 C19 H19A 119.6
C21 C20 C19 120.81(12)
C21 C20 H20A 119.6
C19 C20 H20A 119.6
C20 C21 C22 118.79(12)
C20 C21 H21A 120.6
C22 C21 H21A 120.6
C21 C22 C23 121.09(12)
C21 C22 H22A 119.5
C23 C22 H22A 119.5
C22 C23 C18 120.45(11)
C22 C23 H23A 119.8
C18 C23 H23A 119.8
N3 C24 C25 114.52(9)
N3 C24 C31 103.42(8)
C25 C24 C31 111.52(9)
N3 C24 H24A 109.1
C25 C24 H24A 109.1
C31 C24 H24A 109.1
C26 C25 C30 119.05(11)
C26 C25 C24 122.70(10)
C30 C25 C24 118.22(10)
C27 C26 C25 120.30(12)
C27 C26 H26A 119.9
C25 C26 H26A 119.8
C28 C27 C26 120.42(13)
C28 C27 H27A 119.8
C26 C27 H27A 119.8
C29 C28 C27 119.68(12)
C29 C28 H28A 120.2
C27 C28 H28A 120.2
C28 C29 C30 120.16(12)
C28 C29 H29A 119.9
C30 C29 H29A 119.9
C29 C30 C25 120.38(12)
C29 C30 H30A 119.8
C25 C30 H30A 119.8
C2 C31 C24 103.48(8)
C2 C31 H31A 111.1
C24 C31 H31A 111.1
C2 C31 H31B 111.1
C24 C31 H31B 111.1
H31A C31 H31B 109.0
O3 S1 C32 105.92(8)
O3 S1 C33 106.42(7)
C32 S1 C33 98.16(7)
S1 C32 H32A 109.5
S1 C32 H32B 109.5
H32A C32 H32B 109.5
S1 C32 H32C 109.5
H32A C32 H32C 109.5
H32B C32 H32C 109.5
S1 C33 H33A 109.5
S1 C33 H33B 109.5
H33A C33 H33B 109.5
S1 C33 H33C 109.5
H33A C33 H33C 109.5
H33B C33 H33C 109.5
O4 S2 C34 106.62(9)
O4 S2 C35 106.54(9)
C34 S2 C35 96.63(9)
S2 C34 H34A 109.5
S2 C34 H34B 109.5
H34A C34 H34B 109.5
S2 C34 H34C 109.5
H34A C34 H34C 109.5
H34B C34 H34C 109.5
S2 C35 H35A 109.5
S2 C35 H35B 109.5
H35A C35 H35B 109.5
S2 C35 H35C 109.5
H35A C35 H35C 109.5
H35B C35 H35C 109.5

loop_
_geom_bond_atom_site_label_1
_geom_bond_atom_site_label_2
_geom_bond_distance
O1 C1 1.2195(14)
N1 C1 1.3682(14)
N1 C8 1.4044(14)
N1 C9 1.4536(14)
O2 C11 1.2152(15)
N2 C11 1.3624(15)
N2 C12 1.3989(16)
N2 H1 0.79(2)
N3 C18 1.3926(14)
N3 C10 1.4532(13)
N3 C24 1.4695(13)
C1 C2 1.5509(15)
C2 C3 1.5123(15)
C2 C31 1.5343(15)
C2 C10 1.5905(15)
C3 C4 1.3842(15)
C3 C8 1.4020(15)
C4 C5 1.4023(17)
C4 H4A 0.9500
C5 C6 1.3869(19)
C5 H5A 0.9500
C6 C7 1.3991(18)
C6 H6A 0.9500
C7 C8 1.3872(15)
C7 H7A 0.9500
C9 H9A 0.9800
C9 H9B 0.9800
C9 H9C 0.9800
C10 C17 1.5139(15)
C10 C11 1.5634(15)
C12 C13 1.3860(17)
C12 C17 1.3996(15)
C13 C14 1.396(2)
C13 H13A 0.9500
C14 C15 1.390(2)
C14 H14A 0.9500
C15 C16 1.4016(17)
C15 H15A 0.9500
C16 C17 1.3846(16)
C16 H16A 0.9500
C18 C19 1.4053(16)
C18 C23 1.4065(16)
C19 C20 1.3934(17)
C19 H19A 0.9500
C20 C21 1.389(2)
C20 H20A 0.9500
C21 C22 1.391(2)
C21 H21A 0.9500
C22 C23 1.3927(17)
C22 H22A 0.9500
C23 H23A 0.9500
C24 C25 1.5166(15)
C24 C31 1.5429(15)
C24 H24A 1.0000
C25 C26 1.3928(16)
C25 C30 1.3970(16)
C26 C27 1.3926(17)
C26 H26A 0.9500
C27 C28 1.388(2)
C27 H27A 0.9500
C28 C29 1.386(2)
C28 H28A 0.9500
C29 C30 1.3956(18)
C29 H29A 0.9500
C30 H30A 0.9500
C31 H31A 0.9900
C31 H31B 0.9900
S1 O3 1.5122(12)
S1 C32 1.7773(15)
S1 C33 1.7814(14)
C32 H32A 0.9800
C32 H32B 0.9800
C32 H32C 0.9800
C33 H33A 0.9800
C33 H33B 0.9800
C33 H33C 0.9800
S2 O4 1.4940(14)
S2 C34 1.7758(17)
S2 C35 1.7872(19)
C34 H34A 0.9800
C34 H34B 0.9800
C34 H34C 0.9800
C35 H35A 0.9800
C35 H35B 0.9800
C35 H35C 0.9800

loop_
_geom_hbond_atom_site_label_D
_geom_hbond_atom_site_label_H
_geom_hbond_atom_site_label_A
_geom_hbond_distance_DH
_geom_hbond_distance_HA
_geom_hbond_distance_DA
_geom_hbond_angle_DHA
N2 H1 O3 0.79(2) 2.00(2) 2.7870(15) 176(2)
